data_6000602
loop_
_publ_author_name
'Siegrist, T.'
'Vanderahb, T. A.'
'Ramirez, A. P.'
'Geyer, R. G.'
'Roth, R. S.'

_publ_section_title
;
 Crystal structure and properties of Ba5Fe4Ti10O31
;
_journal_name_full 'Journal of Alloys and Compounds'
_journal_page_first 169
_journal_page_last 178
_journal_paper_doi 10.1016/S0925-8388(98)00534-9
_journal_volume 274
_journal_year 1998
_chemical_formula_sum 'Ba5 Fe4 O31 Ti10'
_space_group_name_H-M_alt 'P 63/m c m'
_cell_angle_alpha 90.000
_cell_angle_beta 90.000
_cell_angle_gamma 120.000
_cell_length_a 9.9886
_cell_length_b 9.9886
_cell_length_c 42.2260
_cell_volume 3648.55
_cod_database_code 6000602

loop_
_atom_site_label
_atom_site_fract_x
_atom_site_fract_y
_atom_site_fract_z
? ? ? ?
